data_2216446
loop_
_publ_author_name
'Harrison, William T. A.'
'Swamy, M. T.'
'Yathirajan, H. S.'
'Ashok, M. A.'
'Narayana, B.'

_publ_section_title
;
 Diethylammonium 2,5-dihydroxybenzenesulfonate
;
_journal_coeditor_code FJ2077
_journal_issue 12
_journal_name_full 'Acta Crystallographica Section E'
_journal_page_first o4870
_journal_page_last o4870
_journal_paper_doi 10.1107/S1600536807060540
_journal_volume 63
_journal_year 2007
_chemical_formula_iupac 'C4 H12 N + , C6 H5 O5 S -'
_chemical_formula_moiety 'C4 H12 N + , C6 H5 O5 S -'
_chemical_formula_sum 'C10 H17 N O5 S'
_chemical_formula_weight 263.31
_chemical_name_systematic
;
Diethylammonium 2,5-dihydroxybenzenesulfonate
;
_space_group_IT_number 145
_symmetry_cell_setting trigonal
_symmetry_space_group_name_Hall 'P 32'
_symmetry_space_group_name_H-M 'P 32'
_atom_sites_solution_hydrogens mixed
_atom_sites_solution_primary direct
_atom_sites_solution_secondary difmap
_audit_creation_method SHELXL97
_cell_angle_alpha 90.00
_cell_angle_beta 90.00
_cell_angle_gamma 120.00
_cell_formula_units_Z 3
_cell_length_a 8.7006(4)
_cell_length_b 8.7006(4)
_cell_length_c 14.0732(6)
_cell_measurement_reflns_used 5152
_cell_measurement_temperature 291(2)
_cell_measurement_theta_max 29.94
_cell_measurement_theta_min 2.70
_cell_volume 922.62(7)
_computing_cell_refinement 'SAINT (Bruker, 1999)'
_computing_data_collection 'SMART (Bruker, 1999)'
_computing_data_reduction 'SAINT (Bruker, 1999)'
_computing_molecular_graphics 'ORTEP-3 (Farrugia, 1997)'
_computing_publication_material 'SHELXL97 (Sheldrick, 1997)'
_computing_structure_refinement 'SHELXL97 (Sheldrick, 1997)'
_computing_structure_solution 'SHELXS97 (Sheldrick, 1997)'
_diffrn_ambient_temperature 291(2)
_diffrn_measured_fraction_theta_full 0.999
_diffrn_measured_fraction_theta_max 0.999
_diffrn_measurement_device_type 'Bruker SMART1000 CCD'
_diffrn_measurement_method \w
_diffrn_radiation_monochromator graphite
_diffrn_radiation_source 'fine-focus sealed tube'
_diffrn_radiation_type MoK\a
_diffrn_radiation_wavelength 0.71073
_diffrn_reflns_av_R_equivalents 0.0161
_diffrn_reflns_av_sigmaI/netI 0.0213
_diffrn_reflns_limit_h_max 8
_diffrn_reflns_limit_h_min -12
_diffrn_reflns_limit_k_max 12
_diffrn_reflns_limit_k_min -10
_diffrn_reflns_limit_l_max 19
_diffrn_reflns_limit_l_min -19
_diffrn_reflns_number 7627
_diffrn_reflns_theta_full 29.96
_diffrn_reflns_theta_max 29.96
_diffrn_reflns_theta_min 2.70
_exptl_absorpt_coefficient_mu 0.273
_exptl_absorpt_correction_T_max 0.926
_exptl_absorpt_correction_T_min 0.900
_exptl_absorpt_correction_type multi-scan
_exptl_absorpt_process_details '(SADABS; Bruker, 1999)'
_exptl_crystal_colour colourless
_exptl_crystal_density_diffrn 1.422
_exptl_crystal_density_method 'not measured'
_exptl_crystal_description chunk
_exptl_crystal_F_000 420
_exptl_crystal_size_max 0.40
_exptl_crystal_size_mid 0.35
_exptl_crystal_size_min 0.30
_refine_diff_density_max 0.222
_refine_diff_density_min -0.165
_refine_ls_abs_structure_details 'Flack (1983), with 1734 Friedel pairs'
_refine_ls_abs_structure_Flack 0.03(5)
_refine_ls_extinction_coef 0.028(3)
_refine_ls_extinction_expression Fc^*^=kFc[1+0.001xFc^2^\l^3^/sin(2\q)]^-1/4^
_refine_ls_extinction_method 'SHELXL97 (Sheldrick, 1997)'
_refine_ls_goodness_of_fit_ref 1.080
_refine_ls_hydrogen_treatment mixed
_refine_ls_matrix_type full
_refine_ls_number_parameters 169
_refine_ls_number_reflns 3516
_refine_ls_number_restraints 1
_refine_ls_restrained_S_all 1.080
_refine_ls_R_factor_all 0.0312
_refine_ls_R_factor_gt 0.0287
_refine_ls_shift/su_max 0.000
_refine_ls_shift/su_mean 0.000
_refine_ls_structure_factor_coef Fsqd
_refine_ls_weighting_details 'calc w = 1/[\s^2^(Fo^2^)+(0.0492P)^2^+0.0286P] where P=(Fo^2^+2Fc^2^)/3'
_refine_ls_weighting_scheme calc
_refine_ls_wR_factor_gt 0.0779
_refine_ls_wR_factor_ref 0.0789
_reflns_number_gt 3307
_reflns_number_total 3516
_reflns_threshold_expression I>2\s(I)
_cod_data_source_file fj2077.cif
_cod_data_source_block I
_cod_depositor_comments
;
The following automatic conversions were performed:

'_atom_sites_solution_hydrogens' value 'difmap and geom' was changed
to 'mixed'.

Automatic conversion script
Id: cif_fix_values 6452 2018-10-05 10:23:21Z andrius 
;
_cod_database_code 2216446
_cod_database_fobs_code 2216446

loop_
_symmetry_equiv_pos_as_xyz
'x, y, z'
'-y, x-y, z+2/3'
'-x+y, -x, z+1/3'

loop_
_atom_site_type_symbol
_atom_site_label
_atom_site_fract_x
_atom_site_fract_y
_atom_site_fract_z
_atom_site_U_iso_or_equiv
_atom_site_adp_type
_atom_site_calc_flag
_atom_site_refinement_flags
_atom_site_occupancy
C C1 0.92539(18) 0.24787(18) 0.04160(9) 0.0255(2) Uani d . 1
C C2 0.96186(19) 0.3460(2) -0.04236(11) 0.0303(3) Uani d . 1
C C3 1.1272(2) 0.4984(2) -0.05275(13) 0.0379(3) Uani d . 1
H H3A 1.1536 0.5643 -0.1084 0.046 Uiso calc R 1
C C4 1.2525(2) 0.5526(2) 0.01894(12) 0.0379(4) Uani d . 1
H H4A 1.3625 0.6544 0.0110 0.045 Uiso calc R 1
C C5 1.2151(2) 0.45559(19) 0.10314(11) 0.0304(3) Uani d . 1
C C6 1.05126(19) 0.30364(19) 0.11403(10) 0.0268(3) Uani d . 1
H H6 1.0251 0.2385 0.1700 0.032 Uiso calc R 1
O O1 0.83456(17) 0.28992(19) -0.11154(9) 0.0413(3) Uani d . 1
H H1 0.879(3) 0.367(3) -0.1556(17) 0.050 Uiso d . 1
O O2 1.34355(16) 0.51443(18) 0.17195(9) 0.0413(3) Uani d . 1
H H2 1.305(4) 0.454(4) 0.2142(19) 0.050 Uiso d . 1
S S1 0.72428(4) 0.04463(4) 0.05746(2) 0.02561(9) Uani d . 1
O O3 0.57761(15) 0.08132(17) 0.05299(8) 0.0369(3) Uani d . 1
O O4 0.71698(18) -0.07059(17) -0.02011(9) 0.0399(3) Uani d . 1
O O5 0.73716(16) -0.02270(16) 0.14986(8) 0.0383(3) Uani d . 1
C C7 0.1436(3) -0.0537(3) 0.03267(17) 0.0538(5) Uani d . 1
H H7A 0.0917 -0.0234 0.0844 0.081 Uiso calc R 1
H H7B 0.2264 -0.0862 0.0572 0.081 Uiso calc R 1
H H7C 0.0519 -0.1517 -0.0020 0.081 Uiso calc R 1
C C8 0.2377(3) 0.1017(3) -0.03175(17) 0.0551(5) Uani d . 1
H H8A 0.1524 0.1297 -0.0592 0.066 Uiso calc R 1
H H8B 0.3221 0.2037 0.0049 0.066 Uiso calc R 1
C C9 0.4290(3) 0.2214(3) -0.17701(17) 0.0513(5) Uani d . 1
H H9A 0.3551 0.2732 -0.1905 0.062 Uiso calc R 1
H H9B 0.5373 0.3120 -0.1473 0.062 Uiso calc R 1
C C10 0.4738(3) 0.1650(3) -0.2678(2) 0.0615(6) Uani d . 1
H H10A 0.5233 0.2628 -0.3115 0.092 Uiso calc R 1
H H10B 0.3682 0.0682 -0.2946 0.092 Uiso calc R 1
H H10C 0.5588 0.1276 -0.2557 0.092 Uiso calc R 1
N N1 0.3328(2) 0.0685(2) -0.10904(12) 0.0427(3) Uani d . 1
H H3 0.401(4) 0.038(4) -0.0891(18) 0.051 Uiso d . 1
H H4 0.238(4) -0.038(4) -0.1357(17) 0.051 Uiso d . 1

loop_
_atom_site_aniso_label
_atom_site_aniso_U_11
_atom_site_aniso_U_22
_atom_site_aniso_U_33
_atom_site_aniso_U_12
_atom_site_aniso_U_13
_atom_site_aniso_U_23
C1 0.0235(6) 0.0256(6) 0.0259(6) 0.0113(5) 0.0015(5) 0.0008(5)
C2 0.0293(7) 0.0332(7) 0.0295(6) 0.0165(6) 0.0000(5) 0.0052(6)
C3 0.0343(7) 0.0359(8) 0.0384(8) 0.0136(6) 0.0028(6) 0.0152(6)
C4 0.0309(7) 0.0303(7) 0.0419(8) 0.0073(6) -0.0002(6) 0.0094(6)
C5 0.0274(7) 0.0290(6) 0.0312(6) 0.0113(6) -0.0017(5) 0.0003(6)
C6 0.0276(6) 0.0274(6) 0.0239(6) 0.0127(5) -0.0003(5) 0.0012(5)
O1 0.0362(6) 0.0485(7) 0.0302(5) 0.0144(5) -0.0053(4) 0.0098(5)
O2 0.0308(6) 0.0401(6) 0.0370(6) 0.0058(5) -0.0081(5) -0.0009(5)
S1 0.02316(15) 0.02566(15) 0.02480(14) 0.00979(12) 0.00046(11) -0.00058(12)
O3 0.0266(5) 0.0431(6) 0.0429(6) 0.0190(5) 0.0036(4) 0.0021(5)
O4 0.0428(6) 0.0370(6) 0.0393(6) 0.0195(5) -0.0030(5) -0.0125(5)
O5 0.0373(6) 0.0349(6) 0.0320(5) 0.0100(5) -0.0004(4) 0.0096(4)
C7 0.0437(10) 0.0623(13) 0.0535(11) 0.0251(9) -0.0015(9) -0.0083(9)
C8 0.0630(13) 0.0535(11) 0.0598(12) 0.0373(11) -0.0016(10) -0.0107(9)
C9 0.0430(10) 0.0388(9) 0.0690(13) 0.0180(8) -0.0050(9) 0.0055(9)
C10 0.0509(12) 0.0484(11) 0.0776(15) 0.0190(10) 0.0137(11) 0.0141(11)
N1 0.0336(7) 0.0376(7) 0.0604(10) 0.0204(6) 0.0008(7) -0.0020(7)

loop_
_atom_type_symbol
_atom_type_description
_atom_type_scat_dispersion_real
_atom_type_scat_dispersion_imag
_atom_type_scat_source
C C 0.0033 0.0016 'International Tables Vol C Tables 4.2.6.8 and 6.1.1.4'
H H 0.0000 0.0000 'International Tables Vol C Tables 4.2.6.8 and 6.1.1.4'
N N 0.0061 0.0033 'International Tables Vol C Tables 4.2.6.8 and 6.1.1.4'
O O 0.0106 0.0060 'International Tables Vol C Tables 4.2.6.8 and 6.1.1.4'
S S 0.1246 0.1234 'International Tables Vol C Tables 4.2.6.8 and 6.1.1.4'

loop_
_geom_angle_atom_site_label_1
_geom_angle_atom_site_label_2
_geom_angle_atom_site_label_3
_geom_angle
C6 C1 C2 120.44(13)
C6 C1 S1 117.84(10)
C2 C1 S1 121.65(11)
O1 C2 C3 122.09(14)
O1 C2 C1 119.18(13)
C3 C2 C1 118.74(13)
C4 C3 C2 120.70(14)
C4 C3 H3A 119.6
C2 C3 H3A 119.6
C3 C4 C5 120.46(14)
C3 C4 H4A 119.8
C5 C4 H4A 119.8
O2 C5 C6 122.44(14)
O2 C5 C4 118.29(13)
C6 C5 C4 119.27(14)
C5 C6 C1 120.39(13)
C5 C6 H6 119.8
C1 C6 H6 119.8
C2 O1 H1 105.5(17)
C5 O2 H2 108(2)
O5 S1 O4 112.17(8)
O5 S1 O3 112.19(7)
O4 S1 O3 111.96(7)
O5 S1 C1 106.14(7)
O4 S1 C1 105.83(7)
O3 S1 C1 108.08(7)
C8 C7 H7A 109.5
C8 C7 H7B 109.5
H7A C7 H7B 109.5
C8 C7 H7C 109.5
H7A C7 H7C 109.5
H7B C7 H7C 109.5
N1 C8 C7 112.22(18)
N1 C8 H8A 109.2
C7 C8 H8A 109.2
N1 C8 H8B 109.2
C7 C8 H8B 109.2
H8A C8 H8B 107.9
C10 C9 N1 112.02(17)
C10 C9 H9A 109.2
N1 C9 H9A 109.2
C10 C9 H9B 109.2
N1 C9 H9B 109.2
H9A C9 H9B 107.9
C9 C10 H10A 109.5
C9 C10 H10B 109.5
H10A C10 H10B 109.5
C9 C10 H10C 109.5
H10A C10 H10C 109.5
H10B C10 H10C 109.5
C8 N1 C9 114.35(16)
C8 N1 H3 112.5(18)
C9 N1 H3 109.5(19)
C8 N1 H4 100.4(15)
C9 N1 H4 115.9(15)
H3 N1 H4 104(2)

loop_
_geom_bond_atom_site_label_1
_geom_bond_atom_site_label_2
_geom_bond_distance
C1 C6 1.3937(19)
C1 C2 1.3982(19)
C1 S1 1.7732(14)
C2 O1 1.3682(18)
C2 C3 1.393(2)
C3 C4 1.384(2)
C3 H3A 0.9300
C4 C5 1.396(2)
C4 H4A 0.9300
C5 O2 1.370(2)
C5 C6 1.385(2)
C6 H6 0.9300
O1 H1 0.85(2)
O2 H2 0.75(3)
S1 O5 1.4533(12)
S1 O4 1.4618(12)
S1 O3 1.4635(13)
C7 C8 1.488(4)
C7 H7A 0.9600
C7 H7B 0.9600
C7 H7C 0.9600
C8 N1 1.480(3)
C8 H8A 0.9700
C8 H8B 0.9700
C9 C10 1.489(4)
C9 N1 1.507(3)
C9 H9A 0.9700
C9 H9B 0.9700
C10 H10A 0.9600
C10 H10B 0.9600
C10 H10C 0.9600
N1 H3 0.82(3)
N1 H4 0.96(3)

loop_
_geom_hbond_atom_site_label_D
_geom_hbond_atom_site_label_H
_geom_hbond_atom_site_label_A
_geom_hbond_site_symmetry_A
_geom_hbond_distance_DH
_geom_hbond_distance_HA
_geom_hbond_distance_DA
_geom_hbond_angle_DHA
O1 H1 O3 2_654 0.85(2) 2.02(3) 2.8441(17) 163(2)
O2 H2 O4 3_765 0.75(3) 1.90(3) 2.6480(19) 174(3)
N1 H3 O3 . 0.82(3) 2.43(3) 3.084(2) 138(2)
N1 H3 O2 2_644 0.82(3) 2.49(3) 3.0691(19) 129(2)
N1 H4 O5 2_544 0.96(3) 1.94(3) 2.888(2) 171(2)

loop_
_geom_torsion_atom_site_label_1
_geom_torsion_atom_site_label_2
_geom_torsion_atom_site_label_3
_geom_torsion_atom_site_label_4
_geom_torsion
C6 C1 C2 O1 -178.78(14)
S1 C1 C2 O1 4.4(2)
C6 C1 C2 C3 1.1(2)
S1 C1 C2 C3 -175.75(13)
O1 C2 C3 C4 179.34(17)
C1 C2 C3 C4 -0.6(3)
C2 C3 C4 C5 -0.2(3)
C3 C4 C5 O2 179.88(16)
C3 C4 C5 C6 0.4(3)
O2 C5 C6 C1 -179.29(14)
C4 C5 C6 C1 0.2(2)
C2 C1 C6 C5 -1.0(2)
S1 C1 C6 C5 176.03(12)
C6 C1 S1 O5 0.19(13)
C2 C1 S1 O5 177.14(12)
C6 C1 S1 O4 -119.17(12)
C2 C1 S1 O4 57.78(13)
C6 C1 S1 O3 120.73(11)
C2 C1 S1 O3 -62.32(13)
C7 C8 N1 C9 179.41(18)
C10 C9 N1 C8 -162.32(19)

loop_
_cod_related_entry_id
_cod_related_entry_database
_cod_related_entry_code
1 ChemSpider 16553
